data_1546316
loop_
_publ_author_name
'Qin, Shuang'
'Zheng, Yan'
'Zhang, Fa-Guang'
'Ma, Jun-An'

_publ_section_title
;
 One-Pot Cascade Transformations of Zinc Trifluorodiazoethylide and
 \a,\b-Unsaturated Enones: Access to Trifluoromethylated Polycyclic
 Pyrazolines.
;
_journal_issue 13
_journal_name_full 'Organic letters'
_journal_page_first 3406
_journal_page_last 3409
_journal_paper_doi 10.1021/acs.orglett.7b01362
_journal_volume 19
_journal_year 2017
_chemical_formula_sum 'C17 H13 F3 N2 O'
_chemical_formula_weight 318.29
_chemical_name_systematic
; 
 ? 
;
_space_group_IT_number 61
_symmetry_cell_setting orthorhombic
_symmetry_space_group_name_Hall '-P 2ac 2ab'
_symmetry_space_group_name_H-M 'P b c a'
_atom_sites_solution_hydrogens geom
_atom_sites_solution_primary direct
_atom_sites_solution_secondary difmap
_audit_creation_method SHELXL-97
_cell_angle_alpha 90.00
_cell_angle_beta 90.00
_cell_angle_gamma 90.00
_cell_formula_units_Z 8
_cell_length_a 7.367(5)
_cell_length_b 19.893(15)
_cell_length_c 20.426(15)
_cell_measurement_reflns_used 3608
_cell_measurement_temperature 296(2)
_cell_measurement_theta_max 24.09
_cell_measurement_theta_min 2.86
_cell_volume 2993(4)
_computing_cell_refinement 'Bruker SMART'
_computing_data_collection 'Bruker SMART'
_computing_data_reduction 'Bruker SAINT'
_computing_molecular_graphics 'Bruker SHELXTL'
_computing_publication_material 'Bruker SHELXTL'
_computing_structure_refinement 'SHELXL-97 (Sheldrick, 1997)'
_computing_structure_solution 'SHELXS-97 (Sheldrick, 1990)'
_diffrn_ambient_temperature 296(2)
_diffrn_measured_fraction_theta_full 0.996
_diffrn_measured_fraction_theta_max 0.996
_diffrn_measurement_device_type 'CCD area detector'
_diffrn_measurement_method 'phi and omega scans'
_diffrn_radiation_monochromator graphite
_diffrn_radiation_source 'fine-focus sealed tube'
_diffrn_radiation_type MoK\a
_diffrn_radiation_wavelength 0.71073
_diffrn_reflns_av_R_equivalents 0.0355
_diffrn_reflns_av_sigmaI/netI 0.0274
_diffrn_reflns_limit_h_max 8
_diffrn_reflns_limit_h_min -9
_diffrn_reflns_limit_k_max 24
_diffrn_reflns_limit_k_min -13
_diffrn_reflns_limit_l_max 25
_diffrn_reflns_limit_l_min -25
_diffrn_reflns_number 14875
_diffrn_reflns_theta_full 25.99
_diffrn_reflns_theta_max 25.99
_diffrn_reflns_theta_min 1.99
_exptl_absorpt_coefficient_mu 0.115
_exptl_absorpt_correction_T_max 0.9774
_exptl_absorpt_correction_T_min 0.9685
_exptl_absorpt_correction_type multi-scan
_exptl_absorpt_process_details SADABS
_exptl_crystal_colour COLORLESS
_exptl_crystal_density_diffrn 1.413
_exptl_crystal_density_meas ?
_exptl_crystal_density_method 'not measured'
_exptl_crystal_description BLOCK
_exptl_crystal_F_000 1312
_exptl_crystal_size_max 0.28
_exptl_crystal_size_mid 0.22
_exptl_crystal_size_min 0.20
_refine_diff_density_max 0.552
_refine_diff_density_min -0.450
_refine_diff_density_rms 0.060
_refine_ls_extinction_coef 0.0067(14)
_refine_ls_extinction_expression Fc^*^=kFc[1+0.001xFc^2^\l^3^/sin(2\q)]^-1/4^
_refine_ls_extinction_method SHELXL
_refine_ls_goodness_of_fit_ref 1.078
_refine_ls_hydrogen_treatment mixed
_refine_ls_matrix_type full
_refine_ls_number_parameters 209
_refine_ls_number_reflns 2922
_refine_ls_number_restraints 0
_refine_ls_restrained_S_all 1.078
_refine_ls_R_factor_all 0.0829
_refine_ls_R_factor_gt 0.0656
_refine_ls_shift/su_max 0.002
_refine_ls_shift/su_mean 0.000
_refine_ls_structure_factor_coef Fsqd
_refine_ls_weighting_details 'calc w=1/[\s^2^(Fo^2^)+(0.1088P)^2^+1.7394P] where P=(Fo^2^+2Fc^2^)/3'
_refine_ls_weighting_scheme calc
_refine_ls_wR_factor_gt 0.1951
_refine_ls_wR_factor_ref 0.2140
_reflns_number_gt 2125
_reflns_number_total 2922
_reflns_threshold_expression >2sigma(I)
_cod_data_source_file ol7b01362_si_002.cif
_cod_data_source_block 170226a
_cod_depositor_comments
;
The following automatic conversions were performed:

'_symmetry_cell_setting' value 'Orthorhombic' changed to
'orthorhombic' according to
/home/data/users/saulius/crontab/automatic-downloads/rss-feeds/ACS/lib/dictionaries/cif_core.dic
dictionary named 'cif_core.dic' version 2.4.2 from 2011-04-26.

'_exptl_absorpt_correction_type' value 'MULTI-SCAN' changed to
'multi-scan' according to
/home/data/users/saulius/crontab/automatic-downloads/rss-feeds/ACS/lib/dictionaries/cif_core.dic
dictionary named 'cif_core.dic' version 2.4.2 from 2011-04-26.

'_exptl_crystal_density_meas' value 'NONE' was changed to '?' - the
value is perceived as not measured.

Automatic conversion script
Id: cif_fix_values 4973 2017-02-22 13:04:09Z antanas 

 Adding full bibliography for 1546315--1546316.cif.
;
_cod_original_sg_symbol_H-M Pbca
_cod_database_code 1546316

loop_
_symmetry_equiv_pos_as_xyz
'x, y, z'
'-x+1/2, -y, z+1/2'
'-x, y+1/2, -z+1/2'
'x+1/2, -y+1/2, -z'
'-x, -y, -z'
'x-1/2, y, -z-1/2'
'x, -y-1/2, z-1/2'
'-x-1/2, y-1/2, z'

loop_
_atom_site_label
_atom_site_type_symbol
_atom_site_fract_x
_atom_site_fract_y
_atom_site_fract_z
_atom_site_U_iso_or_equiv
_atom_site_adp_type
_atom_site_occupancy
_atom_site_symmetry_multiplicity
_atom_site_calc_flag
_atom_site_refinement_flags
F1 F 0.1529(4) 0.14376(19) 0.5906(2) 0.1717(18) Uani 1 1 d .
F2 F 0.2843(4) 0.06385(18) 0.55240(13) 0.1382(13) Uani 1 1 d .
F3 F 0.1691(5) 0.0576(2) 0.64439(15) 0.1697(17) Uani 1 1 d .
O1 O 0.5733(4) 0.22440(11) 0.76943(10) 0.0754(7) Uani 1 1 d .
N1 N 0.5065(4) 0.08966(12) 0.68318(11) 0.0638(7) Uani 1 1 d .
N2 N 0.6715(4) 0.11899(11) 0.69607(12) 0.0623(7) Uani 1 1 d .
H2 H 0.7575 0.1008 0.7183 0.075 Uiso 1 1 calc R
C1 C 0.5822(4) 0.20865(15) 0.49077(12) 0.0509(7) Uani 1 1 d .
H1 H 0.5076 0.2459 0.4968 0.061 Uiso 1 1 calc R
C2 C 0.6546(4) 0.19531(19) 0.42911(14) 0.0632(9) Uani 1 1 d .
H2A H 0.6272 0.2234 0.3941 0.076 Uiso 1 1 calc R
C3 C 0.7661(4) 0.14095(19) 0.41975(15) 0.0652(9) Uani 1 1 d .
H3 H 0.8122 0.1316 0.3784 0.078 Uiso 1 1 calc R
C4 C 0.8090(5) 0.10061(17) 0.47180(17) 0.0709(9) Uani 1 1 d .
H4 H 0.8880 0.0646 0.4660 0.085 Uiso 1 1 calc R
C5 C 0.7359(5) 0.11305(14) 0.53258(15) 0.0598(8) Uani 1 1 d .
H5 H 0.7643 0.0848 0.5674 0.072 Uiso 1 1 calc R
C6 C 0.6202(3) 0.16721(12) 0.54271(11) 0.0426(6) Uani 1 1 d .
C7 C 0.5390(3) 0.17992(12) 0.61003(11) 0.0403(6) Uani 1 1 d .
H7 H 0.4614 0.2199 0.6090 0.048 Uiso 1 1 calc R
C8 C 0.4337(4) 0.12035(13) 0.63553(12) 0.0511(7) Uani 1 1 d .
C9 C 0.6793(4) 0.18567(12) 0.66638(12) 0.0448(6) Uani 1 1 d .
H9 H 0.8007 0.1942 0.6487 0.054 Uiso 1 1 calc R
C10 C 0.2625(5) 0.09523(19) 0.60673(17) 0.0708(9) Uani 1 1 d .
C11 C 0.6278(4) 0.24015(13) 0.71584(12) 0.0464(6) Uani 1 1 d .
C12 C 0.6475(3) 0.31153(12) 0.69593(12) 0.0411(6) Uani 1 1 d .
C13 C 0.5913(4) 0.36108(14) 0.73949(13) 0.0512(7) Uani 1 1 d .
H13 H 0.5402 0.3489 0.7794 0.061 Uiso 1 1 calc R
C14 C 0.6106(4) 0.42790(16) 0.72397(17) 0.0646(8) Uani 1 1 d .
H14 H 0.5715 0.4609 0.7530 0.077 Uiso 1 1 calc R
C15 C 0.6885(4) 0.44574(15) 0.66508(17) 0.0666(9) Uani 1 1 d .
H15 H 0.7033 0.4909 0.6547 0.080 Uiso 1 1 calc R
C16 C 0.7448(4) 0.39685(16) 0.62113(15) 0.0613(8) Uani 1 1 d .
H16 H 0.7973 0.4092 0.5815 0.074 Uiso 1 1 calc R
C17 C 0.7225(4) 0.33021(14) 0.63644(13) 0.0490(7) Uani 1 1 d .
H17 H 0.7580 0.2974 0.6067 0.059 Uiso 1 1 calc R

loop_
_atom_site_aniso_label
_atom_site_aniso_U_11
_atom_site_aniso_U_22
_atom_site_aniso_U_33
_atom_site_aniso_U_23
_atom_site_aniso_U_13
_atom_site_aniso_U_12
F1 0.099(2) 0.126(3) 0.290(5) -0.028(3) -0.088(3) -0.0197(19)
F2 0.133(2) 0.189(3) 0.0924(18) -0.0663(19) 0.0048(15) -0.072(2)
F3 0.160(3) 0.244(4) 0.106(2) 0.027(2) 0.0007(19) -0.147(3)
O1 0.122(2) 0.0588(12) 0.0454(12) -0.0012(9) 0.0265(12) -0.0113(13)
N1 0.100(2) 0.0481(13) 0.0434(13) -0.0005(10) 0.0014(13) -0.0106(14)
N2 0.0913(19) 0.0439(13) 0.0516(14) 0.0029(10) -0.0206(13) 0.0068(13)
C1 0.0501(15) 0.0611(16) 0.0414(14) 0.0022(12) -0.0042(11) -0.0049(12)
C2 0.0576(17) 0.094(2) 0.0384(14) 0.0114(15) -0.0031(12) -0.0166(17)
C3 0.0570(17) 0.091(2) 0.0474(17) -0.0177(16) 0.0099(13) -0.0173(17)
C4 0.079(2) 0.0667(19) 0.067(2) -0.0135(16) 0.0195(17) 0.0042(17)
C5 0.075(2) 0.0521(15) 0.0524(16) -0.0011(13) 0.0080(14) 0.0076(14)
C6 0.0467(14) 0.0454(13) 0.0356(13) -0.0043(10) -0.0016(10) -0.0077(11)
C7 0.0474(13) 0.0383(12) 0.0353(12) -0.0025(9) -0.0010(10) -0.0022(10)
C8 0.0659(17) 0.0489(15) 0.0386(13) -0.0059(11) 0.0082(12) -0.0134(13)
C9 0.0517(14) 0.0446(13) 0.0382(13) -0.0036(10) -0.0029(11) 0.0007(11)
C10 0.077(2) 0.072(2) 0.0633(19) -0.0115(16) 0.0038(17) -0.0269(19)
C11 0.0517(14) 0.0508(15) 0.0365(13) -0.0041(11) 0.0014(11) -0.0057(12)
C12 0.0421(13) 0.0445(13) 0.0368(12) -0.0058(10) -0.0027(10) -0.0042(10)
C13 0.0518(15) 0.0536(15) 0.0481(15) -0.0116(12) 0.0050(12) -0.0039(12)
C14 0.0662(19) 0.0520(16) 0.075(2) -0.0147(15) 0.0002(16) 0.0011(14)
C15 0.0701(19) 0.0438(15) 0.086(2) 0.0048(15) -0.0101(17) -0.0070(14)
C16 0.0687(19) 0.0620(18) 0.0533(16) 0.0130(14) -0.0027(14) -0.0144(15)
C17 0.0500(14) 0.0547(15) 0.0424(14) -0.0043(11) 0.0009(11) -0.0042(12)

loop_
_atom_type_symbol
_atom_type_description
_atom_type_scat_dispersion_real
_atom_type_scat_dispersion_imag
_atom_type_scat_source
C C 0.0033 0.0016 'International Tables Vol C Tables 4.2.6.8 and 6.1.1.4'
H H 0.0000 0.0000 'International Tables Vol C Tables 4.2.6.8 and 6.1.1.4'
N N 0.0061 0.0033 'International Tables Vol C Tables 4.2.6.8 and 6.1.1.4'
O O 0.0106 0.0060 'International Tables Vol C Tables 4.2.6.8 and 6.1.1.4'
F F 0.0171 0.0103 'International Tables Vol C Tables 4.2.6.8 and 6.1.1.4'

loop_
_geom_angle_atom_site_label_1
_geom_angle_atom_site_label_2
_geom_angle_atom_site_label_3
_geom_angle
C8 N1 N2 108.5(2)
N1 N2 C9 109.9(2)
N1 N2 H2 125.0
C9 N2 H2 125.0
C6 C1 C2 120.4(3)
C6 C1 H1 119.8
C2 C1 H1 119.8
C3 C2 C1 120.4(3)
C3 C2 H2A 119.8
C1 C2 H2A 119.8
C2 C3 C4 119.5(3)
C2 C3 H3 120.3
C4 C3 H3 120.3
C3 C4 C5 120.3(3)
C3 C4 H4 119.8
C5 C4 H4 119.8
C4 C5 C6 120.9(3)
C4 C5 H5 119.5
C6 C5 H5 119.5
C1 C6 C5 118.4(2)
C1 C6 C7 121.2(2)
C5 C6 C7 120.3(2)
C8 C7 C6 112.6(2)
C8 C7 C9 98.3(2)
C6 C7 C9 114.9(2)
C8 C7 H7 110.2
C6 C7 H7 110.2
C9 C7 H7 110.2
N1 C8 C10 120.2(3)
N1 C8 C7 115.2(3)
C10 C8 C7 124.5(3)
N2 C9 C11 111.1(2)
N2 C9 C7 102.4(2)
C11 C9 C7 112.2(2)
N2 C9 H9 110.3
C11 C9 H9 110.3
C7 C9 H9 110.3
F3 C10 F2 107.7(3)
F3 C10 F1 104.7(4)
F2 C10 F1 102.7(4)
F3 C10 C8 114.8(3)
F2 C10 C8 113.7(3)
F1 C10 C8 112.3(3)
O1 C11 C12 122.0(2)
O1 C11 C9 119.8(2)
C12 C11 C9 118.2(2)
C17 C12 C13 119.3(3)
C17 C12 C11 122.4(2)
C13 C12 C11 118.3(2)
C14 C13 C12 120.5(3)
C14 C13 H13 119.8
C12 C13 H13 119.8
C13 C14 C15 119.6(3)
C13 C14 H14 120.2
C15 C14 H14 120.2
C14 C15 C16 120.6(3)
C14 C15 H15 119.7
C16 C15 H15 119.7
C17 C16 C15 119.6(3)
C17 C16 H16 120.2
C15 C16 H16 120.2
C16 C17 C12 120.4(3)
C16 C17 H17 119.8
C12 C17 H17 119.8

loop_
_geom_bond_atom_site_label_1
_geom_bond_atom_site_label_2
_geom_bond_distance
F1 C10 1.301(5)
F2 C10 1.283(4)
F3 C10 1.275(4)
O1 C11 1.207(3)
N1 C8 1.268(4)
N1 N2 1.374(4)
N2 C9 1.460(3)
N2 H2 0.8600
C1 C6 1.372(4)
C1 C2 1.393(4)
C1 H1 0.9300
C2 C3 1.371(5)
C2 H2A 0.9300
C3 C4 1.369(5)
C3 H3 0.9300
C4 C5 1.376(4)
C4 H4 0.9300
C5 C6 1.389(4)
C5 H5 0.9300
C6 C7 1.521(3)
C7 C8 1.509(3)
C7 C9 1.551(3)
C7 H7 0.9800
C8 C10 1.478(4)
C9 C11 1.529(4)
C9 H9 0.9800
C11 C12 1.484(4)
C12 C17 1.386(4)
C12 C13 1.391(4)
C13 C14 1.374(4)
C13 H13 0.9300
C14 C15 1.379(5)
C14 H14 0.9300
C15 C16 1.387(5)
C15 H15 0.9300
C16 C17 1.372(4)
C16 H16 0.9300
C17 H17 0.9300

loop_
_geom_torsion_atom_site_label_1
_geom_torsion_atom_site_label_2
_geom_torsion_atom_site_label_3
_geom_torsion_atom_site_label_4
_geom_torsion
C8 N1 N2 C9 18.0(3)
C6 C1 C2 C3 -0.6(4)
C1 C2 C3 C4 -1.4(5)
C2 C3 C4 C5 2.3(5)
C3 C4 C5 C6 -1.2(5)
C2 C1 C6 C5 1.7(4)
C2 C1 C6 C7 -178.5(2)
C4 C5 C6 C1 -0.8(4)
C4 C5 C6 C7 179.4(3)
C1 C6 C7 C8 123.4(3)
C5 C6 C7 C8 -56.8(3)
C1 C6 C7 C9 -125.2(3)
C5 C6 C7 C9 54.6(3)
N2 N1 C8 C10 173.9(3)
N2 N1 C8 C7 -3.0(3)
C6 C7 C8 N1 109.9(3)
C9 C7 C8 N1 -11.6(3)
C6 C7 C8 C10 -67.0(3)
C9 C7 C8 C10 171.6(3)
N1 N2 C9 C11 95.6(3)
N1 N2 C9 C7 -24.4(3)
C8 C7 C9 N2 20.0(2)
C6 C7 C9 N2 -99.7(2)
C8 C7 C9 C11 -99.2(2)
C6 C7 C9 C11 141.1(2)
N1 C8 C10 F3 21.8(5)
C7 C8 C10 F3 -161.5(4)
N1 C8 C10 F2 -102.7(4)
C7 C8 C10 F2 74.0(4)
N1 C8 C10 F1 141.2(4)
C7 C8 C10 F1 -42.1(5)
N2 C9 C11 O1 -6.3(4)
C7 C9 C11 O1 107.7(3)
N2 C9 C11 C12 173.6(2)
C7 C9 C11 C12 -72.4(3)
O1 C11 C12 C17 175.1(3)
C9 C11 C12 C17 -4.8(4)
O1 C11 C12 C13 -3.7(4)
C9 C11 C12 C13 176.5(2)
C17 C12 C13 C14 -0.3(4)
C11 C12 C13 C14 178.4(3)
C12 C13 C14 C15 -0.8(5)
C13 C14 C15 C16 0.9(5)
C14 C15 C16 C17 0.1(5)
C15 C16 C17 C12 -1.3(4)
C13 C12 C17 C16 1.4(4)
C11 C12 C17 C16 -177.4(3)
